data_2239691
loop_
_publ_author_name
'Ishikawa, Yoshinobu'
'Watanabe, Kohzoh'

_publ_section_title
;
 (<i>E</i>)-4-Methoxy-<i>N</i>'-[(6-methyl-4-oxo-4<i>H</i>-chromen-3-yl)methylidene]benzohydrazide
 monohydrate
;
_journal_issue 7
_journal_name_full 'Acta Crystallographica Section E'
_journal_page_first o784
_journal_paper_doi 10.1107/S1600536814013713
_journal_volume 70
_journal_year 2014
_chemical_formula_iupac 'C19 H16 N2 O4, H2 O'
_chemical_formula_moiety 'C19 H16 N2 O4, H2 O'
_chemical_formula_sum 'C19 H18 N2 O5'
_chemical_formula_weight 354.36
_chemical_name_systematic
'(<i>E</i>)-4-Methoxy-<i>N</i>'-[(6-methyl-4-oxo-4<i>H</i>-chromen-3-yl)methylidene]benzohydrazide monohydrate'
_space_group_IT_number 2
_symmetry_cell_setting triclinic
_symmetry_space_group_name_Hall '-P 1'
_symmetry_space_group_name_H-M 'P -1'
_atom_sites_solution_hydrogens geom
_atom_sites_solution_primary direct
_atom_sites_solution_secondary difmap
_cell_angle_alpha 116.339(14)
_cell_angle_beta 94.258(14)
_cell_angle_gamma 96.190(16)
_cell_formula_units_Z 2
_cell_length_a 7.6228(13)
_cell_length_b 10.809(3)
_cell_length_c 11.260(2)
_cell_measurement_reflns_used 25
_cell_measurement_temperature 100
_cell_measurement_theta_max 17.34
_cell_measurement_theta_min 14.99
_cell_volume 818.8(3)
_computing_cell_refinement '<i>WinAFC Diffractometer Control Software</i>(Rigaku, 1999)'
_computing_data_collection '<i>WinAFC Diffractometer Control Software</i> (Rigaku, 1999)'
_computing_data_reduction '<i>WinAFC Diffractometer Control Software</i> (Rigaku, 1999)'
_computing_molecular_graphics 'CrystalStructure (Rigaku, 2010)'
_computing_publication_material 'CrystalStructure (Rigaku, 2010)'
_computing_structure_refinement 'SHELXL97 (Sheldrick, 2008)'
_computing_structure_solution 'SIR2008 (Burla <i>et al.</i>, 2007)'
_diffrn_ambient_temperature 100
_diffrn_measured_fraction_theta_full 0.999
_diffrn_measured_fraction_theta_max 0.999
_diffrn_measurement_device_type 'Rigaku AFC-7R'
_diffrn_measurement_method \w-2\q
_diffrn_radiation_type 'Mo K\a'
_diffrn_radiation_wavelength 0.71069
_diffrn_reflns_av_R_equivalents 0.0083
_diffrn_reflns_limit_h_max 5
_diffrn_reflns_limit_h_min -9
_diffrn_reflns_limit_k_max 14
_diffrn_reflns_limit_k_min -13
_diffrn_reflns_limit_l_max 14
_diffrn_reflns_limit_l_min -14
_diffrn_reflns_number 4581
_diffrn_reflns_theta_full 27.49
_diffrn_reflns_theta_max 27.49
_diffrn_standards_decay_% -0.913
_diffrn_standards_interval_count 150
_diffrn_standards_number 3
_exptl_absorpt_coefficient_mu 0.105
_exptl_absorpt_correction_type none
_exptl_crystal_colour colorless
_exptl_crystal_density_diffrn 1.437
_exptl_crystal_density_method 'not measured'
_exptl_crystal_description block
_exptl_crystal_F_000 372.00
_exptl_crystal_size_max 0.480
_exptl_crystal_size_mid 0.350
_exptl_crystal_size_min 0.130
_refine_diff_density_max 0.280
_refine_diff_density_min -0.270
_refine_ls_extinction_method none
_refine_ls_goodness_of_fit_ref 1.040
_refine_ls_hydrogen_treatment constr
_refine_ls_number_parameters 245
_refine_ls_number_reflns 3748
_refine_ls_number_restraints 0
_refine_ls_R_factor_gt 0.0359
_refine_ls_shift/su_max 0.000
_refine_ls_structure_factor_coef Fsqd
_refine_ls_weighting_details 'w = 1/[\s^2^(Fo^2^)+(0.0564P)^2^+0.2692P] where P=(Fo^2^+2Fc^2^)/3'
_refine_ls_weighting_scheme calc
_refine_ls_wR_factor_ref 0.1041
_reflns_number_gt 3219
_reflns_number_total 3748
_reflns_threshold_expression F^2^>2\s(F^2^)
_cod_data_source_file mw2124sup1.cif
_cod_data_source_block I
_cod_database_code 2239691
_cod_database_fobs_code 2239691

loop_
_symmetry_equiv_pos_site_id
_symmetry_equiv_pos_as_xyz
1 +X,+Y,+Z
2 -X,-Y,-Z

loop_
_atom_site_type_symbol
_atom_site_label
_atom_site_fract_x
_atom_site_fract_y
_atom_site_fract_z
_atom_site_U_iso_or_equiv
_atom_site_adp_type
_atom_site_calc_flag
_atom_site_refinement_flags
_atom_site_occupancy
_atom_site_symmetry_multiplicity
O O1 0.20207(10) 0.53571(9) 0.53711(8) 0.01721(18) Uani d . 1.0 2
O O2 0.55749(11) 0.68656(9) 0.35944(8) 0.01894(19) Uani d . 1.0 2
O O3 -0.21138(10) 0.30160(9) -0.02159(8) 0.02063(19) Uani d . 1.0 2
O O4 -0.10198(11) 0.11287(9) -0.63143(8) 0.02078(19) Uani d . 1.0 2
O O5 0.43347(11) 0.31344(10) -0.10886(9) 0.0217(2) Uani d . 1.0 2
N N1 0.11013(12) 0.40533(10) 0.13232(9) 0.0151(2) Uani d . 1.0 2
N N2 0.09049(12) 0.34737(10) -0.00533(9) 0.0148(2) Uani d . 1.0 2
C C1 0.18957(14) 0.48425(12) 0.40352(11) 0.0155(3) Uani d . 1.0 2
C C2 0.30132(14) 0.52846(11) 0.33784(10) 0.0138(3) Uani d . 1.0 2
C C3 0.45241(14) 0.63884(11) 0.41270(10) 0.0134(2) Uani d . 1.0 2
C C4 0.61596(14) 0.78940(11) 0.64525(11) 0.0148(3) Uani d . 1.0 2
C C5 0.63334(15) 0.83414(11) 0.78214(11) 0.0162(3) Uani d . 1.0 2
C C6 0.49795(16) 0.78222(12) 0.83435(11) 0.0179(3) Uani d . 1.0 2
C C7 0.35334(15) 0.68501(12) 0.75278(11) 0.0177(3) Uani d . 1.0 2
C C8 0.47079(14) 0.68973(11) 0.55867(10) 0.0134(3) Uani d . 1.0 2
C C9 0.34401(14) 0.63802(11) 0.61494(11) 0.0147(3) Uani d . 1.0 2
C C10 0.79455(17) 0.93337(13) 0.87393(11) 0.0223(3) Uani d . 1.0 2
C C11 0.26801(14) 0.46611(11) 0.19139(11) 0.0141(2) Uani d . 1.0 2
C C12 -0.07629(14) 0.30143(11) -0.07521(11) 0.0145(3) Uani d . 1.0 2
C C13 -0.08209(14) 0.25000(11) -0.22219(11) 0.0139(2) Uani d . 1.0 2
C C14 -0.21783(15) 0.14353(12) -0.30858(11) 0.0165(3) Uani d . 1.0 2
C C15 -0.22855(15) 0.09151(12) -0.44696(11) 0.0174(3) Uani d . 1.0 2
C C16 -0.10404(15) 0.15125(11) -0.49879(11) 0.0154(3) Uani d . 1.0 2
C C17 0.03025(15) 0.26040(12) -0.41282(11) 0.0159(3) Uani d . 1.0 2
C C18 0.04234(14) 0.30807(11) -0.27641(11) 0.0145(3) Uani d . 1.0 2
C C19 -0.23205(17) -0.00285(13) -0.72346(11) 0.0229(3) Uani d . 1.0 2
H H1 0.0943 0.4108 0.3511 0.0186 Uiso calc R 1.0 2
H H2 0.7036 0.8267 0.6091 0.0177 Uiso calc R 1.0 2
H H3 0.5064 0.8150 0.9284 0.0214 Uiso calc R 1.0 2
H H4 0.2628 0.6511 0.7894 0.0212 Uiso calc R 1.0 2
H H5 0.3614 0.4707 0.1414 0.0169 Uiso calc R 1.0 2
H H6 0.1845 0.3402 -0.0474 0.0177 Uiso calc R 1.0 2
H H7 -0.3048 0.1056 -0.2725 0.0198 Uiso calc R 1.0 2
H H8 -0.3192 0.0166 -0.5050 0.0208 Uiso calc R 1.0 2
H H9 0.1135 0.3019 -0.4486 0.0191 Uiso calc R 1.0 2
H H10 0.1356 0.3807 -0.2188 0.0174 Uiso calc R 1.0 2
H H11A 0.8763 0.9571 0.8213 0.0268 Uiso calc R 1.0 2
H H12B 0.8551 0.8888 0.9208 0.0268 Uiso calc R 1.0 2
H H13C 0.7571 1.0187 0.9394 0.0268 Uiso calc R 1.0 2
H H14A -0.2229 -0.0838 -0.7069 0.0274 Uiso calc R 1.0 2
H H15B -0.2108 -0.0262 -0.8153 0.0274 Uiso calc R 1.0 2
H H16C -0.3515 0.0223 -0.7112 0.0274 Uiso calc R 1.0 2
H H17 0.5408 0.3116 -0.0806 0.0412 Uiso calc R 1.0 2
H H18 0.4419 0.3158 -0.1845 0.0441 Uiso calc R 1.0 2

loop_
_atom_site_aniso_label
_atom_site_aniso_U_11
_atom_site_aniso_U_22
_atom_site_aniso_U_33
_atom_site_aniso_U_12
_atom_site_aniso_U_13
_atom_site_aniso_U_23
O1 0.0149(4) 0.0220(4) 0.0133(4) -0.0023(3) 0.0011(3) 0.0079(4)
O2 0.0155(4) 0.0265(5) 0.0147(4) -0.0021(4) 0.0015(3) 0.0105(4)
O3 0.0131(4) 0.0313(5) 0.0159(4) 0.0008(4) 0.0022(3) 0.0099(4)
O4 0.0224(5) 0.0252(5) 0.0114(4) 0.0014(4) 0.0011(3) 0.0060(4)
O5 0.0146(4) 0.0348(5) 0.0165(4) 0.0022(4) 0.0025(4) 0.0129(4)
N1 0.0165(5) 0.0164(5) 0.0110(5) 0.0030(4) 0.0009(4) 0.0050(4)
N2 0.0125(5) 0.0191(5) 0.0101(5) 0.0012(4) 0.0011(4) 0.0047(4)
C1 0.0135(5) 0.0181(5) 0.0128(5) 0.0012(4) 0.0000(4) 0.0058(4)
C2 0.0123(5) 0.0153(5) 0.0126(5) 0.0031(4) 0.0002(4) 0.0055(4)
C3 0.0109(5) 0.0164(5) 0.0131(5) 0.0036(4) 0.0013(4) 0.0067(4)
C4 0.0149(5) 0.0153(5) 0.0139(5) 0.0018(4) 0.0021(4) 0.0065(4)
C5 0.0177(6) 0.0149(5) 0.0139(5) 0.0028(4) -0.0002(4) 0.0050(4)
C6 0.0228(6) 0.0192(6) 0.0109(5) 0.0047(5) 0.0023(4) 0.0060(5)
C7 0.0185(6) 0.0218(6) 0.0149(6) 0.0039(5) 0.0049(4) 0.0098(5)
C8 0.0135(5) 0.0148(5) 0.0122(5) 0.0037(4) 0.0015(4) 0.0062(4)
C9 0.0128(5) 0.0168(5) 0.0140(5) 0.0025(4) 0.0010(4) 0.0067(5)
C10 0.0246(6) 0.0227(6) 0.0143(6) -0.0033(5) -0.0031(5) 0.0061(5)
C11 0.0134(5) 0.0149(5) 0.0134(5) 0.0022(4) 0.0015(4) 0.0059(4)
C12 0.0138(5) 0.0140(5) 0.0149(5) 0.0011(4) 0.0009(4) 0.0063(4)
C13 0.0129(5) 0.0150(5) 0.0133(5) 0.0033(4) 0.0012(4) 0.0059(4)
C14 0.0146(5) 0.0181(6) 0.0164(6) 0.0001(4) 0.0015(4) 0.0082(5)
C15 0.0158(5) 0.0164(6) 0.0162(6) 0.0001(4) -0.0014(4) 0.0051(5)
C16 0.0171(6) 0.0168(5) 0.0118(5) 0.0061(4) 0.0012(4) 0.0055(4)
C17 0.0145(5) 0.0177(5) 0.0176(6) 0.0031(4) 0.0034(4) 0.0095(5)
C18 0.0127(5) 0.0144(5) 0.0151(5) 0.0011(4) 0.0000(4) 0.0062(4)
C19 0.0230(6) 0.0251(6) 0.0124(5) 0.0035(5) -0.0021(5) 0.0022(5)

loop_
_atom_type_symbol
_atom_type_description
_atom_type_scat_dispersion_real
_atom_type_scat_dispersion_imag
_atom_type_scat_source
C C 0.0033 0.0016
;
International Tables for Crystallography
(1992, Vol. C, Tables 4.2.6.8 and 6.1.1.4)
;
H H 0.0000 0.0000
;
International Tables for Crystallography
(1992, Vol. C, Table 6.1.1.4)
;
N N 0.0061 0.0033
;
International Tables for Crystallography
(1992, Vol. C, Tables 4.2.6.8 and 6.1.1.4)
;
O O 0.0106 0.0060
;
International Tables for Crystallography
(1992, Vol. C, Tables 4.2.6.8 and 6.1.1.4)
;

loop_
_geom_angle_atom_site_label_1
_geom_angle_atom_site_label_2
_geom_angle_atom_site_label_3
_geom_angle
_geom_angle_publ_flag
C1 O1 C9 118.30(11) no
C16 O4 C19 116.81(11) no
N2 N1 C11 115.03(10) no
N1 N2 C12 119.09(10) no
O1 C1 C2 125.30(9) no
C1 C2 C3 119.92(10) no
C1 C2 C11 119.51(9) no
C3 C2 C11 120.57(11) no
O2 C3 C2 123.39(10) no
O2 C3 C8 122.09(9) no
C2 C3 C8 114.51(11) no
C5 C4 C8 121.30(12) no
C4 C5 C6 118.44(10) no
C4 C5 C10 121.41(12) no
C6 C5 C10 120.13(11) no
C5 C6 C7 121.88(11) no
C6 C7 C9 118.07(12) no
C3 C8 C4 121.97(11) no
C3 C8 C9 120.11(9) no
C4 C8 C9 117.92(11) no
O1 C9 C7 115.96(11) no
O1 C9 C8 121.73(10) no
C7 C9 C8 122.31(9) no
N1 C11 C2 118.58(11) no
O3 C12 N2 122.85(11) no
O3 C12 C13 122.70(10) no
N2 C12 C13 114.45(10) no
C12 C13 C14 119.21(12) no
C12 C13 C18 121.95(9) no
C14 C13 C18 118.82(11) no
C13 C14 C15 121.34(13) no
C14 C15 C16 118.89(10) no
O4 C16 C15 124.87(9) no
O4 C16 C17 114.91(12) no
C15 C16 C17 120.21(11) no
C16 C17 C18 120.28(13) no
C13 C18 C17 120.42(9) no
H17 O5 H18 104.049 no
N1 N2 H6 120.456 no
C12 N2 H6 120.455 no
O1 C1 H1 117.348 no
C2 C1 H1 117.351 no
C5 C4 H2 119.347 no
C8 C4 H2 119.353 no
C5 C6 H3 119.062 no
C7 C6 H3 119.061 no
C6 C7 H4 120.966 no
C9 C7 H4 120.967 no
C5 C10 H11A 109.468 no
C5 C10 H12B 109.473 no
C5 C10 H13C 109.474 no
H11A C10 H12B 109.466 no
H11A C10 H13C 109.475 no
H12B C10 H13C 109.472 no
N1 C11 H5 120.708 no
C2 C11 H5 120.713 no
C13 C14 H7 119.332 no
C15 C14 H7 119.329 no
C14 C15 H8 120.561 no
C16 C15 H8 120.551 no
C16 C17 H9 119.859 no
C18 C17 H9 119.864 no
C13 C18 H10 119.788 no
C17 C18 H10 119.793 no
O4 C19 H14A 109.469 no
O4 C19 H15B 109.476 no
O4 C19 H16C 109.470 no
H14A C19 H15B 109.472 no
H14A C19 H16C 109.471 no
H15B C19 H16C 109.469 no

loop_
_geom_bond_atom_site_label_1
_geom_bond_atom_site_label_2
_geom_bond_distance
_geom_bond_publ_flag
O1 C1 1.3438(15) no
O1 C9 1.3794(12) no
O2 C3 1.2345(17) no
O3 C12 1.2315(15) no
O4 C16 1.3631(16) no
O4 C19 1.4322(14) no
N1 N2 1.3787(14) no
N1 C11 1.2827(13) no
N2 C12 1.3604(14) no
C1 C2 1.3492(19) no
C2 C3 1.4586(14) no
C2 C11 1.4672(16) no
C3 C8 1.4732(16) no
C4 C5 1.3862(17) no
C4 C8 1.4094(14) no
C5 C6 1.4084(19) no
C5 C10 1.5074(15) no
C6 C7 1.3807(15) no
C7 C9 1.3958(17) no
C8 C9 1.3916(18) no
C12 C13 1.4891(17) no
C13 C14 1.3934(14) no
C13 C18 1.4014(19) no
C14 C15 1.3944(17) no
C15 C16 1.3939(19) no
C16 C17 1.3985(14) no
C17 C18 1.3782(17) no
O5 H17 0.861 no
O5 H18 0.871 no
N2 H6 0.880 no
C1 H1 0.950 no
C4 H2 0.950 no
C6 H3 0.950 no
C7 H4 0.950 no
C10 H11A 0.980 no
C10 H12B 0.980 no
C10 H13C 0.980 no
C11 H5 0.950 no
C14 H7 0.950 no
C15 H8 0.950 no
C17 H9 0.950 no
C18 H10 0.950 no
C19 H14A 0.980 no
C19 H15B 0.980 no
C19 H16C 0.980 no

loop_
_geom_contact_atom_site_label_1
_geom_contact_atom_site_label_2
_geom_contact_distance
_geom_contact_site_symmetry_2
_geom_contact_publ_flag
O1 C3 2.8584(17) . no
O2 C1 3.5695(17) . no
O2 C4 2.8803(16) . no
O2 C11 2.8936(14) . no
O3 N1 2.7054(13) . no
O3 C14 2.9022(15) . no
O3 C18 3.5987(17) . no
N1 C1 2.7788(17) . no
N2 C18 2.8777(18) . no
C1 C7 3.5842(17) . no
C1 C8 2.7485(15) . no
C2 C9 2.7804(17) . no
C4 C7 2.7985(19) . no
C5 C9 2.7814(15) . no
C6 C8 2.7899(17) . no
C11 C12 3.4855(17) . no
C13 C16 2.7930(18) . no
C14 C17 2.771(2) . no
C15 C18 2.7948(16) . no
C15 C19 2.8103(18) . no
O1 O1 3.0524(12) 2_566 no
O1 C1 3.1131(15) 2_566 no
O1 C3 3.5514(17) 2_666 no
O1 C8 3.5633(16) 2_666 no
O1 C17 3.413(2) 1_556 no
O2 O5 2.8274(16) 2_665 no
O2 C14 3.4847(18) 2_565 no
O2 C15 3.5467(17) 2_565 no
O2 C17 3.0969(15) 2_665 no
O2 C18 3.2582(16) 2_665 no
O3 O5 2.8465(13) 1_455 no
O3 C6 3.4626(18) 2_566 no
O3 C7 3.2379(18) 2_566 no
O4 C9 3.3715(18) 2_565 no
O5 O2 2.8274(16) 2_665 no
O5 O3 2.8465(13) 1_655 no
O5 N2 2.9341(14) . no
O5 C11 3.4460(16) . no
O5 C11 3.5818(19) 2_665 no
O5 C18 3.3885(16) . no
O5 C19 3.1664(17) 2_554 no
N1 C12 3.534(2) 2_565 no
N1 C13 3.4362(19) 2_565 no
N1 C18 3.1900(17) 2_565 no
N2 O5 2.9341(14) . no
N2 C12 3.5061(19) 2_565 no
C1 O1 3.1131(15) 2_566 no
C1 C4 3.297(2) 2_666 no
C1 C8 3.4666(19) 2_666 no
C1 C17 3.347(2) 2_565 no
C2 C7 3.5937(19) 2_666 no
C2 C8 3.600(2) 2_666 no
C2 C9 3.5376(19) 2_666 no
C2 C17 3.4872(19) 2_565 no
C2 C18 3.5038(19) 2_565 no
C3 O1 3.5514(17) 2_666 no
C3 C9 3.422(2) 2_666 no
C3 C15 3.425(2) 2_565 no
C3 C16 3.5874(18) 2_565 no
C4 C1 3.297(2) 2_666 no
C5 C11 3.541(2) 2_666 no
C6 O3 3.4626(18) 2_566 no
C6 C11 3.300(2) 2_666 no
C7 O3 3.2379(18) 2_566 no
C7 C2 3.5937(19) 2_666 no
C8 O1 3.5633(16) 2_666 no
C8 C1 3.4666(19) 2_666 no
C8 C2 3.600(2) 2_666 no
C9 O4 3.3715(18) 2_565 no
C9 C2 3.5376(19) 2_666 no
C9 C3 3.422(2) 2_666 no
C11 O5 3.4460(16) . no
C11 O5 3.5818(19) 2_665 no
C11 C5 3.541(2) 2_666 no
C11 C6 3.300(2) 2_666 no
C11 C13 3.408(2) 2_565 no
C11 C18 3.4611(18) 2_565 no
C12 N1 3.534(2) 2_565 no
C12 N2 3.5061(19) 2_565 no
C13 N1 3.4362(19) 2_565 no
C13 C11 3.408(2) 2_565 no
C14 O2 3.4847(18) 2_565 no
C15 O2 3.5467(17) 2_565 no
C15 C3 3.425(2) 2_565 no
C16 C3 3.5874(18) 2_565 no
C17 O1 3.413(2) 1_554 no
C17 O2 3.0969(15) 2_665 no
C17 C1 3.347(2) 2_565 no
C17 C2 3.4872(19) 2_565 no
C18 O2 3.2582(16) 2_665 no
C18 O5 3.3885(16) . no
C18 N1 3.1900(17) 2_565 no
C18 C2 3.5038(19) 2_565 no
C18 C11 3.4611(18) 2_565 no
C19 O5 3.1664(17) 2_554 no
O1 H4 2.5251 . no
O2 H2 2.6134 . no
O2 H5 2.7069 . no
O3 H6 3.0551 . no
O3 H7 2.6534 . no
O4 H8 2.6732 . no
O4 H9 2.4801 . no
N1 H1 2.4498 . no
N2 H5 2.3906 . no
N2 H10 2.6248 . no
C1 H5 3.2679 . no
C3 H1 3.2802 . no
C3 H2 2.6884 . no
C3 H5 2.7576 . no
C4 H3 3.2557 . no
C4 H11A 2.5696 . no
C4 H12B 3.1436 . no
C4 H13C 3.1436 . no
C5 H4 3.2972 . no
C6 H2 3.2605 . no
C6 H11A 3.3234 . no
C6 H12B 2.7605 . no
C6 H13C 2.7782 . no
C8 H4 3.2968 . no
C9 H1 3.1875 . no
C9 H2 3.2584 . no
C9 H3 3.2399 . no
C10 H2 2.6780 . no
C10 H3 2.6698 . no
C11 H1 2.5457 . no
C11 H6 2.4080 . no
C12 H7 2.6281 . no
C12 H10 2.6974 . no
C13 H6 2.4962 . no
C13 H8 3.2867 . no
C13 H9 3.2692 . no
C14 H10 3.2651 . no
C15 H9 3.2762 . no
C15 H14A 2.6970 . no
C15 H16C 2.7835 . no
C16 H7 3.2575 . no
C16 H10 3.2648 . no
C16 H14A 2.5828 . no
C16 H15B 3.1948 . no
C16 H16C 2.6505 . no
C17 H8 3.2812 . no
C18 H6 2.5794 . no
C18 H7 3.2633 . no
C19 H8 2.5204 . no
H1 H5 3.4530 . no
H2 H11A 2.3603 . no
H2 H12B 3.3527 . no
H2 H13C 3.3240 . no
H3 H4 2.3310 . no
H3 H12B 2.7103 . no
H3 H13C 2.7079 . no
H5 H6 2.1974 . no
H6 H10 2.1755 . no
H7 H8 2.3430 . no
H8 H14A 2.2623 . no
H8 H15B 3.4901 . no
H8 H16C 2.3453 . no
H9 H10 2.3234 . no
O1 H1 2.6612 2_566 no
O1 H9 2.6230 1_556 no
O1 H9 3.4596 2_565 no
O2 H7 3.5098 2_565 no
O2 H8 3.1894 1_666 no
O2 H9 2.6002 2_665 no
O2 H10 2.8992 2_665 no
O2 H14A 3.2341 1_666 no
O2 H17 3.1820 2_665 no
O2 H18 1.9585 2_665 no
O3 H3 2.9428 2_566 no
O3 H4 2.5018 2_566 no
O3 H5 3.5370 2_565 no
O3 H6 3.5738 2_565 no
O3 H10 3.2467 2_565 no
O3 H11A 3.5087 1_444 no
O3 H13C 2.8693 1_444 no
O3 H17 1.9860 1_455 no
O3 H18 3.1614 1_455 no
O4 H1 3.4948 1_554 no
O4 H2 3.0040 2_665 no
O4 H11A 2.7373 2_665 no
O5 H3 2.9615 2_666 no
O5 H5 2.7040 . no
O5 H5 2.8429 2_665 no
O5 H6 2.0733 . no
O5 H7 3.2029 1_655 no
O5 H10 2.8202 . no
O5 H14A 2.6683 2_554 no
O5 H15B 3.0892 2_554 no
O5 H16C 3.2344 2_554 no
N1 H4 3.1154 2_566 no
N1 H10 3.0018 2_565 no
N1 H12B 3.0093 2_666 no
N2 H12B 3.1500 2_666 no
N2 H14A 3.5424 2_554 no
N2 H15B 3.4220 2_554 no
N2 H18 3.4279 . no
C1 H1 3.4987 2_566 no
C1 H2 3.4871 2_666 no
C1 H9 3.1313 1_556 no
C1 H9 3.3502 2_565 no
C2 H18 3.4662 2_665 no
C3 H9 3.2617 2_665 no
C3 H18 2.9714 2_665 no
C4 H1 3.2645 2_666 no
C4 H7 3.0931 1_666 no
C4 H8 3.5614 1_666 no
C4 H9 3.0509 2_665 no
C4 H16C 2.9199 2_565 no
C5 H1 3.4193 2_666 no
C5 H7 3.2491 1_666 no
C5 H16C 3.0378 2_565 no
C6 H5 3.1539 2_666 no
C6 H13C 3.4168 2_677 no
C6 H16C 3.2428 2_565 no
C6 H17 3.3703 2_666 no
C7 H1 3.4139 2_566 no
C7 H5 3.3413 2_666 no
C7 H16C 3.3992 2_565 no
C8 H9 3.4940 2_665 no
C8 H16C 3.0929 2_565 no
C9 H1 3.4026 2_566 no
C9 H9 3.5961 1_556 no
C9 H16C 3.3280 2_565 no
C10 H7 3.0983 1_666 no
C10 H12B 3.1944 2_777 no
C10 H15B 3.3329 1_667 no
C10 H15B 3.4241 2_665 no
C11 H3 3.4417 2_666 no
C11 H12B 3.4557 2_666 no
C11 H17 3.4096 2_665 no
C11 H18 3.0847 2_665 no
C12 H4 3.4658 2_566 no
C12 H11A 3.3379 1_444 no
C12 H13C 3.2583 1_444 no
C12 H17 2.9300 1_455 no
C13 H11A 3.3981 1_444 no
C13 H14A 3.0288 2_554 no
C13 H15B 3.5976 2_554 no
C13 H17 3.3762 1_455 no
C14 H2 3.0995 1_444 no
C14 H11A 3.0798 1_444 no
C14 H14A 3.4949 2_554 no
C14 H17 3.2493 1_455 no
C14 H18 3.3794 1_455 no
C15 H2 3.1928 1_444 no
C15 H8 3.4404 2_454 no
C16 H2 3.4036 2_665 no
C17 H1 3.5568 2_565 no
C17 H2 3.0193 2_665 no
C17 H14A 3.1958 2_554 no
C18 H14A 2.8568 2_554 no
C18 H18 3.1229 . no
C19 H6 3.4870 2_554 no
C19 H7 3.5754 2_454 no
C19 H11A 3.0741 2_665 no
C19 H17 3.5419 2_554 no
C19 H18 3.2485 2_554 no
H1 O1 2.6612 2_566 no
H1 O4 3.4948 1_556 no
H1 C1 3.4987 2_566 no
H1 C4 3.2645 2_666 no
H1 C5 3.4193 2_666 no
H1 C7 3.4139 2_566 no
H1 C9 3.4026 2_566 no
H1 C17 3.5568 2_565 no
H1 H1 3.5510 2_566 no
H1 H2 3.3061 2_666 no
H1 H4 2.8965 2_566 no
H1 H9 2.9731 1_556 no
H1 H9 3.4140 2_565 no
H1 H12B 3.4139 2_666 no
H2 O4 3.0040 2_665 no
H2 C1 3.4871 2_666 no
H2 C14 3.0995 1_666 no
H2 C15 3.1928 1_666 no
H2 C16 3.4036 2_665 no
H2 C17 3.0193 2_665 no
H2 H1 3.3061 2_666 no
H2 H7 2.7132 1_666 no
H2 H8 2.8772 1_666 no
H2 H9 2.3881 2_665 no
H2 H16C 3.3063 2_565 no
H3 O3 2.9428 2_566 no
H3 O5 2.9615 2_666 no
H3 C11 3.4417 2_666 no
H3 H5 3.1313 2_666 no
H3 H6 3.5413 2_666 no
H3 H13C 2.8860 2_677 no
H3 H15B 3.1317 1_667 no
H3 H17 2.6475 2_666 no
H4 O3 2.5018 2_566 no
H4 N1 3.1154 2_566 no
H4 C12 3.4658 2_566 no
H4 H1 2.8965 2_566 no
H4 H5 3.4550 2_666 no
H4 H9 3.5172 1_556 no
H4 H10 2.9367 1_556 no
H4 H13C 3.5497 2_677 no
H4 H17 3.3353 2_666 no
H5 O3 3.5370 2_565 no
H5 O5 2.7040 . no
H5 O5 2.8429 2_665 no
H5 C6 3.1539 2_666 no
H5 C7 3.3413 2_666 no
H5 H3 3.1313 2_666 no
H5 H4 3.4550 2_666 no
H5 H17 2.8769 . no
H5 H17 2.7727 2_665 no
H5 H18 3.4278 . no
H5 H18 2.4418 2_665 no
H6 O3 3.5738 2_565 no
H6 O5 2.0733 . no
H6 C19 3.4870 2_554 no
H6 H3 3.5413 2_666 no
H6 H12B 3.3595 2_666 no
H6 H14A 2.9852 2_554 no
H6 H15B 3.0796 2_554 no
H6 H17 2.7998 . no
H6 H18 2.5496 . no
H7 O2 3.5098 2_565 no
H7 O5 3.2029 1_455 no
H7 C4 3.0931 1_444 no
H7 C5 3.2491 1_444 no
H7 C10 3.0983 1_444 no
H7 C19 3.5754 2_454 no
H7 H2 2.7132 1_444 no
H7 H8 3.3791 2_454 no
H7 H11A 2.7136 1_444 no
H7 H13C 2.9516 1_444 no
H7 H14A 3.5658 2_454 no
H7 H16C 2.7801 2_454 no
H7 H17 2.7717 1_455 no
H7 H18 3.0174 1_455 no
H8 O2 3.1894 1_444 no
H8 C4 3.5614 1_444 no
H8 C15 3.4404 2_454 no
H8 H2 2.8772 1_444 no
H8 H7 3.3791 2_454 no
H8 H8 2.7580 2_454 no
H9 O1 2.6230 1_554 no
H9 O1 3.4596 2_565 no
H9 O2 2.6002 2_665 no
H9 C1 3.1313 1_554 no
H9 C1 3.3502 2_565 no
H9 C3 3.2617 2_665 no
H9 C4 3.0509 2_665 no
H9 C8 3.4940 2_665 no
H9 C9 3.5961 1_554 no
H9 H1 2.9731 1_554 no
H9 H1 3.4140 2_565 no
H9 H2 2.3881 2_665 no
H9 H4 3.5172 1_554 no
H10 O2 2.8992 2_665 no
H10 O3 3.2467 2_565 no
H10 O5 2.8202 . no
H10 N1 3.0018 2_565 no
H10 H4 2.9367 1_554 no
H10 H14A 3.0995 2_554 no
H10 H18 2.5593 . no
H11A O3 3.5087 1_666 no
H11A O4 2.7373 2_665 no
H11A C12 3.3379 1_666 no
H11A C13 3.3981 1_666 no
H11A C14 3.0798 1_666 no
H11A C19 3.0741 2_665 no
H11A H7 2.7136 1_666 no
H11A H12B 3.0810 2_777 no
H11A H14A 3.4356 2_665 no
H11A H15B 2.5934 2_665 no
H12B N1 3.0093 2_666 no
H12B N2 3.1500 2_666 no
H12B C10 3.1944 2_777 no
H12B C11 3.4557 2_666 no
H12B H1 3.4139 2_666 no
H12B H6 3.3595 2_666 no
H12B H11A 3.0810 2_777 no
H12B H12B 2.8819 2_777 no
H12B H13C 3.0808 2_777 no
H12B H15B 2.7976 1_667 no
H12B H15B 3.4853 2_665 no
H13C O3 2.8693 1_666 no
H13C C6 3.4168 2_677 no
H13C C12 3.2583 1_666 no
H13C H3 2.8860 2_677 no
H13C H4 3.5497 2_677 no
H13C H7 2.9516 1_666 no
H13C H12B 3.0808 2_777 no
H13C H15B 3.0074 1_667 no
H14A O2 3.2341 1_444 no
H14A O5 2.6683 2_554 no
H14A N2 3.5424 2_554 no
H14A C13 3.0288 2_554 no
H14A C14 3.4949 2_554 no
H14A C17 3.1958 2_554 no
H14A C18 2.8568 2_554 no
H14A H6 2.9852 2_554 no
H14A H7 3.5658 2_454 no
H14A H10 3.0995 2_554 no
H14A H11A 3.4356 2_665 no
H14A H17 3.2070 2_554 no
H14A H18 2.5780 2_554 no
H15B O5 3.0892 2_554 no
H15B N2 3.4220 2_554 no
H15B C10 3.3329 1_443 no
H15B C10 3.4241 2_665 no
H15B C13 3.5976 2_554 no
H15B H3 3.1317 1_443 no
H15B H6 3.0796 2_554 no
H15B H11A 2.5934 2_665 no
H15B H12B 2.7976 1_443 no
H15B H12B 3.4853 2_665 no
H15B H13C 3.0074 1_443 no
H15B H17 3.4492 2_554 no
H15B H18 3.4212 2_554 no
H16C O5 3.2344 2_554 no
H16C C4 2.9199 2_565 no
H16C C5 3.0378 2_565 no
H16C C6 3.2428 2_565 no
H16C C7 3.3992 2_565 no
H16C C8 3.0929 2_565 no
H16C C9 3.3280 2_565 no
H16C H2 3.3063 2_565 no
H16C H7 2.7801 2_454 no
H16C H17 3.3865 2_554 no
H16C H18 3.2768 2_554 no
H17 O2 3.1820 2_665 no
H17 O3 1.9860 1_655 no
H17 C6 3.3703 2_666 no
H17 C11 3.4096 2_665 no
H17 C12 2.9300 1_655 no
H17 C13 3.3762 1_655 no
H17 C14 3.2493 1_655 no
H17 C19 3.5419 2_554 no
H17 H3 2.6475 2_666 no
H17 H4 3.3353 2_666 no
H17 H5 2.8769 . no
H17 H5 2.7727 2_665 no
H17 H6 2.7998 . no
H17 H7 2.7717 1_655 no
H17 H14A 3.2070 2_554 no
H17 H15B 3.4492 2_554 no
H17 H16C 3.3865 2_554 no
H18 O2 1.9585 2_665 no
H18 O3 3.1614 1_655 no
H18 N2 3.4279 . no
H18 C2 3.4662 2_665 no
H18 C3 2.9714 2_665 no
H18 C11 3.0847 2_665 no
H18 C14 3.3794 1_655 no
H18 C18 3.1229 . no
H18 C19 3.2485 2_554 no
H18 H5 3.4278 . no
H18 H5 2.4418 2_665 no
H18 H6 2.5496 . no
H18 H7 3.0174 1_655 no
H18 H10 2.5593 . no
H18 H14A 2.5780 2_554 no
H18 H15B 3.4212 2_554 no
H18 H16C 3.2768 2_554 no

loop_
_geom_hbond_atom_site_label_D
_geom_hbond_atom_site_label_H
_geom_hbond_atom_site_label_A
_geom_hbond_site_symmetry_A
_geom_hbond_distance_DH
_geom_hbond_distance_HA
_geom_hbond_distance_DA
_geom_hbond_angle_DHA
_geom_hbond_publ_flag
O5 H17 O3 1_655 0.861 1.986 2.8465(13) 178 yes
O5 H18 O2 2_665 0.871 1.958 2.8274(16) 176 yes
N2 H6 O5 . 0.880 2.073 2.9341(14) 166 yes

loop_
_geom_torsion_atom_site_label_1
_geom_torsion_atom_site_label_2
_geom_torsion_atom_site_label_3
_geom_torsion_atom_site_label_4
_geom_torsion
_geom_torsion_publ_flag
C1 O1 C9 C7 -178.27(10) no
C1 O1 C9 C8 1.07(17) no
C9 O1 C1 C2 -2.91(18) no
C9 O1 C1 H1 177.1 no
C16 O4 C19 H14A -54.8 no
C16 O4 C19 H15B -174.8 no
C16 O4 C19 H16C 65.2 no
C19 O4 C16 C15 -3.73(17) no
C19 O4 C16 C17 177.18(10) no
N2 N1 C11 C2 -178.93(10) no
N2 N1 C11 H5 1.1 no
C11 N1 N2 C12 -169.22(11) no
C11 N1 N2 H6 10.8 no
N1 N2 C12 O3 -4.41(19) no
N1 N2 C12 C13 175.96(10) no
H6 N2 C12 O3 175.6 no
H6 N2 C12 C13 -4.0 no
O1 C1 C2 C3 1.3(2) no
O1 C1 C2 C11 -177.80(11) no
H1 C1 C2 C3 -178.7 no
H1 C1 C2 C11 2.2 no
C1 C2 C3 O2 -178.28(12) no
C1 C2 C3 C8 1.82(17) no
C1 C2 C11 N1 21.42(18) no
C1 C2 C11 H5 -158.6 no
C3 C2 C11 N1 -157.72(11) no
C3 C2 C11 H5 22.3 no
C11 C2 C3 O2 0.86(18) no
C11 C2 C3 C8 -179.04(10) no
O2 C3 C8 C4 -4.21(19) no
O2 C3 C8 C9 176.67(11) no
C2 C3 C8 C4 175.68(10) no
C2 C3 C8 C9 -3.43(16) no
C5 C4 C8 C3 -178.65(11) no
C5 C4 C8 C9 0.48(18) no
C8 C4 C5 C6 -2.74(18) no
C8 C4 C5 C10 175.85(10) no
H2 C4 C5 C6 177.3 no
H2 C4 C5 C10 -4.1 no
H2 C4 C8 C3 1.3 no
H2 C4 C8 C9 -179.5 no
C4 C5 C6 C7 2.42(19) no
C4 C5 C6 H3 -177.6 no
C4 C5 C10 H11A 0.0 no
C4 C5 C10 H12B -120.0 no
C4 C5 C10 H13C 120.0 no
C6 C5 C10 H11A 178.6 no
C6 C5 C10 H12B 58.6 no
C6 C5 C10 H13C -61.4 no
C10 C5 C6 C7 -176.19(11) no
C10 C5 C6 H3 3.8 no
C5 C6 C7 C9 0.2(2) no
C5 C6 C7 H4 -179.8 no
H3 C6 C7 C9 -179.8 no
H3 C6 C7 H4 0.2 no
C6 C7 C9 O1 176.77(11) no
C6 C7 C9 C8 -2.58(19) no
H4 C7 C9 O1 -3.2 no
H4 C7 C9 C8 177.4 no
C3 C8 C9 O1 2.10(18) no
C3 C8 C9 C7 -178.59(10) no
C4 C8 C9 O1 -177.05(10) no
C4 C8 C9 C7 2.26(18) no
O3 C12 C13 C14 -30.86(18) no
O3 C12 C13 C18 147.39(12) no
N2 C12 C13 C14 148.77(11) no
N2 C12 C13 C18 -32.97(17) no
C12 C13 C14 C15 -179.76(11) no
C12 C13 C14 H7 0.2 no
C12 C13 C18 C17 -178.28(10) no
C12 C13 C18 H10 1.7 no
C14 C13 C18 C17 -0.02(18) no
C14 C13 C18 H10 180.0 no
C18 C13 C14 C15 1.93(19) no
C18 C13 C14 H7 -178.1 no
C13 C14 C15 C16 -2.29(19) no
C13 C14 C15 H8 177.7 no
H7 C14 C15 C16 177.7 no
H7 C14 C15 H8 -2.3 no
C14 C15 C16 O4 -178.30(11) no
C14 C15 C16 C17 0.75(19) no
H8 C15 C16 O4 1.7 no
H8 C15 C16 C17 -179.3 no
O4 C16 C17 C18 -179.74(10) no
O4 C16 C17 H9 0.3 no
C15 C16 C17 C18 1.12(19) no
C15 C16 C17 H9 -178.9 no
C16 C17 C18 C13 -1.49(19) no
C16 C17 C18 H10 178.5 no
H9 C17 C18 C13 178.5 no
H9 C17 C18 H10 -1.5 no
